data_1503825
loop_
_publ_author_name
'Hu, Xu-Hong'
'Liu, Feng'
'Loh, Teck-Peng'

_publ_section_title
;
 Stereoelectronic versus steric tuning in the prins cyclization reaction:
 synthesis of 2,6-trans pyranyl motifs.
;
_journal_issue 8
_journal_name_full 'Organic letters'
_journal_page_first 1741
_journal_page_last 1743
_journal_paper_doi 10.1021/ol900196w
_journal_volume 11
_journal_year 2009
_chemical_formula_moiety 'C17 H21 Br O3'
_chemical_formula_sum 'C17 H21 Br O3'
_chemical_formula_weight 353.25
_chemical_name_systematic
;

 ?

;
_space_group_IT_number 2
_symmetry_cell_setting triclinic
_symmetry_space_group_name_Hall '-P 1'
_symmetry_space_group_name_H-M 'P -1'
_atom_sites_solution_hydrogens geom
_atom_sites_solution_primary direct
_atom_sites_solution_secondary difmap
_audit_creation_method SHELXL-97
_cell_angle_alpha 88.897(2)
_cell_angle_beta 85.825(2)
_cell_angle_gamma 74.451(2)
_cell_formula_units_Z 2
_cell_length_a 7.5660(2)
_cell_length_b 9.7684(3)
_cell_length_c 11.5589(4)
_cell_measurement_reflns_used 6167
_cell_measurement_temperature 173(2)
_cell_measurement_theta_max 30.31
_cell_measurement_theta_min 3.05
_cell_volume 820.84(4)
_computing_cell_refinement 'Bruker SMART'
_computing_data_collection 'Bruker SMART'
_computing_data_reduction 'Bruker SAINT'
_computing_molecular_graphics 'Bruker SHELXTL'
_computing_publication_material 'Bruker SHELXTL'
_computing_structure_refinement 'SHELXL-97 (Sheldrick, 1997)'
_computing_structure_solution 'SHELXS-97 (Sheldrick, 1990)'
_diffrn_ambient_temperature 173(2)
_diffrn_measured_fraction_theta_full 0.995
_diffrn_measured_fraction_theta_max 0.995
_diffrn_measurement_device_type 'CCD area detector'
_diffrn_measurement_method 'phi and omega scans'
_diffrn_radiation_monochromator graphite
_diffrn_radiation_source 'fine-focus sealed tube'
_diffrn_radiation_type MoK\a
_diffrn_radiation_wavelength 0.71073
_diffrn_reflns_av_R_equivalents 0.0310
_diffrn_reflns_av_sigmaI/netI 0.0359
_diffrn_reflns_limit_h_max 10
_diffrn_reflns_limit_h_min -10
_diffrn_reflns_limit_k_max 14
_diffrn_reflns_limit_k_min -13
_diffrn_reflns_limit_l_max 16
_diffrn_reflns_limit_l_min -16
_diffrn_reflns_number 17908
_diffrn_reflns_theta_full 31.08
_diffrn_reflns_theta_max 31.08
_diffrn_reflns_theta_min 1.77
_exptl_absorpt_coefficient_mu 2.511
_exptl_absorpt_correction_T_max 0.8244
_exptl_absorpt_correction_T_min 0.6081
_exptl_absorpt_correction_type multi-scan
_exptl_absorpt_process_details sadabs
_exptl_crystal_colour colourless
_exptl_crystal_density_diffrn 1.429
_exptl_crystal_density_method 'not measured'
_exptl_crystal_description plate
_exptl_crystal_F_000 364
_exptl_crystal_size_max 0.22
_exptl_crystal_size_mid 0.22
_exptl_crystal_size_min 0.08
_refine_diff_density_max 0.786
_refine_diff_density_min -0.398
_refine_diff_density_rms 0.145
_refine_ls_extinction_method none
_refine_ls_goodness_of_fit_ref 1.087
_refine_ls_hydrogen_treatment constr
_refine_ls_matrix_type full
_refine_ls_number_parameters 203
_refine_ls_number_reflns 5248
_refine_ls_number_restraints 32
_refine_ls_restrained_S_all 1.085
_refine_ls_R_factor_all 0.0526
_refine_ls_R_factor_gt 0.0339
_refine_ls_shift/su_max 0.001
_refine_ls_shift/su_mean 0.000
_refine_ls_structure_factor_coef Fsqd
_refine_ls_weighting_details 'calc w=1/[\s^2^(Fo^2^)+(0.0632P)^2^+0.0000P] where P=(Fo^2^+2Fc^2^)/3'
_refine_ls_weighting_scheme calc
_refine_ls_wR_factor_gt 0.0898
_refine_ls_wR_factor_ref 0.1079
_reflns_number_gt 4105
_reflns_number_total 5248
_reflns_threshold_expression >2sigma(I)
_cod_data_source_file ol900196w_si_003.cif
_cod_data_source_block ltp108
_cod_depositor_comments
;
The following automatic conversions were performed:

'_symmetry_cell_setting' value 'Triclinic' changed to 'triclinic'
according to /home/saulius/struct/CIF-dictionaries/cif_core.dic
dictionary named 'cif_core.dic' version 2.4.2 from 2011-04-26.

Automatic conversion script
Id: cif_fix_values 1715 2011-07-08 13:25:40Z adriana 
;
_cod_original_sg_symbol_H-M P-1
_cod_database_code 1503825

loop_
_symmetry_equiv_pos_as_xyz
'x, y, z'
'-x, -y, -z'

loop_
_atom_site_label
_atom_site_type_symbol
_atom_site_fract_x
_atom_site_fract_y
_atom_site_fract_z
_atom_site_U_iso_or_equiv
_atom_site_adp_type
_atom_site_occupancy
_atom_site_symmetry_multiplicity
_atom_site_calc_flag
_atom_site_refinement_flags
_atom_site_disorder_assembly
_atom_site_disorder_group
Br1 Br 1.33359(3) 0.02914(2) 0.233732(17) 0.03688(9) Uani 1 1 d . . .
C1 C 0.230(2) 0.616(2) 0.4235(16) 0.066(4) Uani 0.63(7) 1 d PDU A 1
H1A H 0.2518 0.7043 0.3906 0.099 Uiso 0.63(7) 1 calc PR A 1
H1B H 0.2661 0.6059 0.5037 0.099 Uiso 0.63(7) 1 calc PR A 1
H1C H 0.0997 0.6206 0.4223 0.099 Uiso 0.63(7) 1 calc PR A 1
C1A C 0.213(4) 0.590(3) 0.4384(18) 0.055(4) Uani 0.37(7) 1 d PDU A 2
H1A1 H 0.0881 0.6112 0.4131 0.083 Uiso 0.37(7) 1 calc PR A 2
H1A2 H 0.2506 0.6784 0.4425 0.083 Uiso 0.37(7) 1 calc PR A 2
H1A3 H 0.2172 0.5453 0.5151 0.083 Uiso 0.37(7) 1 calc PR A 2
C2 C 0.3470(3) 0.4874(3) 0.3504(2) 0.0471(6) Uani 1 1 d DU . .
H2C H 0.4743 0.4898 0.3626 0.057 Uiso 0.37(7) 1 calc PR A 2
H2D H 0.3383 0.3895 0.3670 0.057 Uiso 0.37(7) 1 calc PR A 2
H2A H 0.4776 0.4797 0.3620 0.057 Uiso 0.63(7) 1 d PR A 1
H2B H 0.3227 0.3951 0.3713 0.057 Uiso 0.63(7) 1 d PR A 1
C3 C 0.3124(3) 0.5201(2) 0.22504(18) 0.0351(4) Uani 1 1 d D A .
H3A H 0.3398 0.6115 0.2046 0.042 Uiso 1 1 calc R . .
H3B H 0.1806 0.5313 0.2144 0.042 Uiso 1 1 calc R . .
C4 C 0.4267(3) 0.4064(2) 0.1437(2) 0.0344(4) Uani 1 1 d . . .
H4A H 0.4207 0.3114 0.1722 0.041 Uiso 1 1 calc R A .
H4B H 0.3797 0.4203 0.0654 0.041 Uiso 1 1 calc R . .
C5 C 0.7353(2) 0.32505(18) 0.06696(16) 0.0242(3) Uani 1 1 d . . .
C6 C 0.9304(2) 0.34413(18) 0.06844(16) 0.0223(3) Uani 1 1 d . A .
H6 H 0.9171 0.4446 0.0920 0.027 Uiso 1 1 calc R . .
C7 C 1.0351(2) 0.24895(18) 0.16037(16) 0.0234(3) Uani 1 1 d . . .
C8 C 0.9623(3) 0.2855(2) 0.28342(18) 0.0332(4) Uani 1 1 d . A .
H8A H 0.8429 0.2646 0.2972 0.050 Uiso 1 1 calc R . .
H8B H 0.9477 0.3868 0.2970 0.050 Uiso 1 1 calc R . .
H8C H 1.0489 0.2290 0.3364 0.050 Uiso 1 1 calc R . .
C9 C 1.1835(2) 0.14661(19) 0.12536(16) 0.0239(3) Uani 1 1 d . A .
C10 C 1.2524(2) 0.11547(18) 0.00160(16) 0.0244(3) Uani 1 1 d . . .
H10A H 1.2950 0.0114 -0.0105 0.029 Uiso 1 1 calc R A .
H10B H 1.3578 0.1559 -0.0174 0.029 Uiso 1 1 calc R . .
C11 C 1.0992(2) 0.17972(17) -0.07733(15) 0.0217(3) Uani 1 1 d . A .
H11 H 1.0029 0.1268 -0.0670 0.026 Uiso 1 1 calc R . .
C12 C 1.1667(2) 0.17545(18) -0.20293(16) 0.0234(3) Uani 1 1 d . . .
C13 C 1.2660(3) 0.2681(2) -0.24803(18) 0.0314(4) Uani 1 1 d . A .
H13 H 1.2876 0.3388 -0.1998 0.038 Uiso 1 1 calc R . .
C14 C 1.3332(3) 0.2570(2) -0.3635(2) 0.0397(5) Uani 1 1 d . . .
H14 H 1.3995 0.3211 -0.3940 0.048 Uiso 1 1 calc R A .
C15 C 1.3049(3) 0.1541(3) -0.43435(19) 0.0425(5) Uani 1 1 d . A .
H15 H 1.3530 0.1464 -0.5129 0.051 Uiso 1 1 calc R . .
C16 C 1.2071(4) 0.0630(3) -0.3907(2) 0.0448(5) Uani 1 1 d . . .
H16 H 1.1870 -0.0080 -0.4392 0.054 Uiso 1 1 calc R A .
C17 C 1.1371(3) 0.0741(2) -0.27543(18) 0.0350(4) Uani 1 1 d . A .
H17 H 1.0681 0.0112 -0.2462 0.042 Uiso 1 1 calc R . .
O1 O 0.61671(17) 0.41664(14) 0.13896(13) 0.0299(3) Uani 1 1 d . A .
O2 O 0.69233(19) 0.24173(15) 0.00795(14) 0.0370(3) Uani 1 1 d . A .
O3 O 1.01867(16) 0.32633(12) -0.04437(11) 0.0227(2) Uani 1 1 d . . .

loop_
_atom_site_aniso_label
_atom_site_aniso_U_11
_atom_site_aniso_U_22
_atom_site_aniso_U_33
_atom_site_aniso_U_23
_atom_site_aniso_U_13
_atom_site_aniso_U_12
Br1 0.03289(12) 0.04247(14) 0.02933(12) 0.00376(8) -0.00456(8) 0.00059(8)
C1 0.038(3) 0.118(9) 0.033(4) -0.019(5) 0.007(3) -0.006(5)
C1A 0.056(9) 0.067(8) 0.030(5) -0.005(5) 0.016(4) 0.001(6)
C2 0.0340(11) 0.0650(16) 0.0369(12) 0.0024(11) -0.0012(9) -0.0043(10)
C3 0.0236(9) 0.0442(12) 0.0329(11) -0.0004(9) 0.0009(8) -0.0018(8)
C4 0.0213(8) 0.0446(12) 0.0378(11) -0.0084(9) 0.0029(8) -0.0103(8)
C5 0.0233(8) 0.0209(8) 0.0276(9) -0.0011(6) 0.0029(7) -0.0057(6)
C6 0.0223(8) 0.0191(8) 0.0248(8) -0.0043(6) 0.0037(6) -0.0054(6)
C7 0.0246(8) 0.0233(8) 0.0228(8) -0.0034(6) 0.0012(6) -0.0081(6)
C8 0.0336(10) 0.0383(11) 0.0256(10) -0.0067(8) 0.0032(8) -0.0068(8)
C9 0.0249(8) 0.0243(8) 0.0222(8) -0.0004(6) -0.0019(6) -0.0059(6)
C10 0.0251(8) 0.0218(8) 0.0234(8) -0.0031(6) 0.0019(6) -0.0019(6)
C11 0.0231(7) 0.0176(7) 0.0240(8) -0.0017(6) 0.0015(6) -0.0054(6)
C12 0.0220(7) 0.0232(8) 0.0232(8) -0.0005(6) 0.0008(6) -0.0034(6)
C13 0.0354(10) 0.0284(9) 0.0301(10) -0.0008(7) 0.0055(8) -0.0098(7)
C14 0.0434(12) 0.0419(12) 0.0318(11) 0.0061(9) 0.0083(9) -0.0112(9)
C15 0.0445(12) 0.0526(14) 0.0228(10) 0.0003(9) 0.0053(9) -0.0021(10)
C16 0.0542(14) 0.0531(14) 0.0284(11) -0.0141(10) -0.0012(10) -0.0159(11)
C17 0.0415(11) 0.0377(11) 0.0288(10) -0.0063(8) 0.0024(8) -0.0167(9)
O1 0.0212(6) 0.0316(7) 0.0370(8) -0.0116(6) 0.0062(5) -0.0088(5)
O2 0.0294(7) 0.0367(8) 0.0467(9) -0.0166(7) 0.0046(6) -0.0130(6)
O3 0.0246(6) 0.0179(6) 0.0238(6) -0.0016(4) 0.0043(5) -0.0036(4)

loop_
_atom_type_symbol
_atom_type_description
_atom_type_scat_dispersion_real
_atom_type_scat_dispersion_imag
_atom_type_scat_source
C C 0.0033 0.0016 'International Tables Vol C Tables 4.2.6.8 and 6.1.1.4'
H H 0.0000 0.0000 'International Tables Vol C Tables 4.2.6.8 and 6.1.1.4'
O O 0.0106 0.0060 'International Tables Vol C Tables 4.2.6.8 and 6.1.1.4'
Br Br -0.2901 2.4595 'International Tables Vol C Tables 4.2.6.8 and 6.1.1.4'

loop_
_geom_angle_atom_site_label_1
_geom_angle_atom_site_label_2
_geom_angle_atom_site_label_3
_geom_angle
C3 C2 C1A 114.8(10)
C3 C2 C1 107.6(8)
C1A C2 C1 13.1(15)
C2 C3 C4 112.97(18)
O1 C4 C3 107.84(15)
O2 C5 O1 123.71(16)
O2 C5 C6 125.12(16)
O1 C5 C6 111.16(14)
O3 C6 C7 114.85(14)
O3 C6 C5 110.23(14)
C7 C6 C5 110.12(14)
C9 C7 C8 126.66(17)
C9 C7 C6 117.91(16)
C8 C7 C6 115.38(15)
C7 C9 C10 124.76(16)
C7 C9 Br1 121.36(14)
C10 C9 Br1 113.84(12)
C9 C10 C11 109.73(14)
O3 C11 C12 108.36(14)
O3 C11 C10 108.53(13)
C12 C11 C10 112.61(14)
C17 C12 C13 118.63(18)
C17 C12 C11 119.81(16)
C13 C12 C11 121.51(16)
C14 C13 C12 119.93(19)
C15 C14 C13 120.8(2)
C16 C15 C14 119.5(2)
C15 C16 C17 120.2(2)
C12 C17 C16 120.87(19)
C5 O1 C4 115.19(14)
C6 O3 C11 113.96(13)

loop_
_geom_bond_atom_site_label_1
_geom_bond_atom_site_label_2
_geom_bond_distance
Br1 C9 1.9048(18)
C1 C2 1.555(9)
C1A C2 1.552(12)
C2 C3 1.504(3)
C3 C4 1.507(3)
C4 O1 1.465(2)
C5 O2 1.195(2)
C5 O1 1.337(2)
C5 C6 1.538(2)
C6 O3 1.413(2)
C6 C7 1.520(3)
C7 C9 1.331(2)
C7 C8 1.501(3)
C9 C10 1.495(3)
C10 C11 1.520(2)
C11 O3 1.445(2)
C11 C12 1.501(2)
C12 C17 1.382(3)
C12 C13 1.395(3)
C13 C14 1.389(3)
C14 C15 1.379(3)
C15 C16 1.369(4)
C16 C17 1.393(3)
